data_7707386
loop_
_publ_author_name
'Dissem, Nour'
'Essalhi, Mohamed'
'Ferhi, Najmeddine'
'Abidi, Adela'
'Maris, Thierry'
'Duong, Adam'

_publ_section_title
;
 Flexible and porous 2D layered structures based on mixed-linker
 metal-organic frameworks for gas sorption studies.
;
_journal_issue 25
_journal_name_full 'Dalton transactions (Cambridge, England : 2003)'
_journal_page_first 8727
_journal_page_last 8735
_journal_paper_doi 10.1039/d1dt00426c
_journal_volume 50
_journal_year 2021
_chemical_formula_moiety 'C44 H44 Cu N4 O8, 2(C H2 Cl2)'
_chemical_formula_sum 'C46 H48 Cl4 Cu N4 O8'
_chemical_formula_weight 990.22
_space_group_crystal_system triclinic
_space_group_IT_number 2
_space_group_name_Hall '-P 1'
_space_group_name_H-M_alt 'P -1'
_atom_sites_solution_hydrogens geom
_audit_creation_date 2020-07-17
_audit_creation_method
;
Olex2 1.3
(compiled 2020.06.28 svn.raecde09e for OlexSys, GUI svn.r6132)
;
_audit_update_record
;
2020-11-22 deposited with the CCDC.	2021-05-13 downloaded from the CCDC.
;
_cell_angle_alpha 96.030(5)
_cell_angle_beta 98.336(5)
_cell_angle_gamma 109.647(5)
_cell_formula_units_Z 1
_cell_length_a 8.0935(8)
_cell_length_b 10.0336(9)
_cell_length_c 15.6580(12)
_cell_measurement_reflns_used 1445
_cell_measurement_temperature 100
_cell_measurement_theta_max 63.675
_cell_measurement_theta_min 2.892
_cell_volume 1168.61(19)
_computing_cell_refinement
;
SAINT (2017) V8.38A; Integration Software for Single Crystal Data.
Bruker AXS Inc., Madison, WI 53719-1173.
;
_computing_data_collection
;
APEX 3 (2019) Bruker AXS Inc., Madison, WI 53719-1173.
;
_computing_data_reduction
;
SAINT (2017) V8.38A; Integration Software for Single Crystal Data.
Bruker AXS Inc., Madison, WI 53719-1173.
;
_computing_molecular_graphics 'Olex2 1.3 (Dolomanov et al., 2009)'
_computing_publication_material 'Olex2 1.3 (Dolomanov et al., 2009)'
_computing_structure_refinement 'XL  (Sheldrick, 2008)'
_computing_structure_solution 'SHELXT 2014/5 (Sheldrick, 2014)'
_diffrn_ambient_temperature 100
_diffrn_detector_area_resol_mean 8.3
_diffrn_detector_type 'Bruker APEX2 CCD'
_diffrn_measured_fraction_theta_full 0.947
_diffrn_measured_fraction_theta_max 0.939
_diffrn_measurement_device 'three-circle diffractometer'
_diffrn_measurement_device_type 'Bruker Smart APEX'
_diffrn_measurement_method '\w scans'
_diffrn_radiation_type CuK\a
_diffrn_radiation_wavelength 1.54178
_diffrn_reflns_av_R_equivalents 0.0330
_diffrn_reflns_av_unetI/netI 0.0486
_diffrn_reflns_Laue_measured_fraction_full 0.947
_diffrn_reflns_Laue_measured_fraction_max 0.939
_diffrn_reflns_limit_h_max 9
_diffrn_reflns_limit_h_min -9
_diffrn_reflns_limit_k_max 12
_diffrn_reflns_limit_k_min -12
_diffrn_reflns_limit_l_max 19
_diffrn_reflns_limit_l_min -19
_diffrn_reflns_number 8138
_diffrn_reflns_point_group_measured_fraction_full 0.947
_diffrn_reflns_point_group_measured_fraction_max 0.939
_diffrn_reflns_theta_full 67.679
_diffrn_reflns_theta_max 70.027
_diffrn_reflns_theta_min 2.892
_exptl_absorpt_coefficient_mu 3.228
_exptl_absorpt_correction_T_max 0.7533
_exptl_absorpt_correction_T_min 0.5057
_exptl_absorpt_correction_type multi-scan
_exptl_absorpt_process_details
;
SADABS-2016/2 (Bruker,2016/2) was used for absorption correction.
wR2(int) was 0.0723 before and 0.0438 after correction.
The Ratio of minimum to maximum transmission is 0.6713.
The \l/2 correction factor is Not present.
;
_exptl_crystal_colour 'clear light purple'
_exptl_crystal_colour_lustre clear
_exptl_crystal_colour_modifier light
_exptl_crystal_colour_primary purple
_exptl_crystal_density_diffrn 1.407
_exptl_crystal_description block
_exptl_crystal_F_000 513
_exptl_crystal_size_max 0.18
_exptl_crystal_size_mid 0.15
_exptl_crystal_size_min 0.12
_refine_diff_density_max 0.468
_refine_diff_density_min -0.556
_refine_diff_density_rms 0.066
_refine_ls_extinction_method none
_refine_ls_goodness_of_fit_ref 1.056
_refine_ls_hydrogen_treatment constr
_refine_ls_matrix_type full
_refine_ls_number_parameters 296
_refine_ls_number_reflns 4163
_refine_ls_number_restraints 0
_refine_ls_restrained_S_all 1.056
_refine_ls_R_factor_all 0.0731
_refine_ls_R_factor_gt 0.0611
_refine_ls_shift/su_max 0.005
_refine_ls_shift/su_mean 0.000
_refine_ls_structure_factor_coef Fsqd
_refine_ls_weighting_details 'w=1/[\s^2^(Fo^2^)+(0.0959P)^2^+0.6128P] where P=(Fo^2^+2Fc^2^)/3'
_refine_ls_weighting_scheme calc
_refine_ls_wR_factor_gt 0.1687
_refine_ls_wR_factor_ref 0.1794
_reflns_Friedel_coverage 0.000
_reflns_number_gt 3367
_reflns_number_total 4163
_reflns_threshold_expression 'I > 2\s(I)'
_cod_data_source_file d1dt00426c2.cif
_cod_data_source_block ada255
_cod_depositor_comments 'Adding full bibliography for 7707385--7707390.cif.'
_cod_original_cell_volume 1168.61(18)
_cod_database_code 7707386
_shelx_shelxl_version_number 2018/3
_shelx_space_group_comment
;
The symmetry employed for this shelxl refinement is uniquely defined
by the following loop, which should always be used as a source of
symmetry information in preference to the above space-group names.
They are only intended as comments.
;
_shelx_estimated_absorpt_t_max 0.698
_shelx_estimated_absorpt_t_min 0.594
_olex2_refinement_description
;
1. Fixed Uiso
 At 1.2 times of:
  All C(H) groups, All C(H,H) groups, All C(H,H,H,H) groups, All N(H) groups
 At 1.5 times of:
  All O(H) groups
2. Others
 Sof(H1AC)=Sof(H1AD)=Sof(Cl1B)=Sof(Cl2B)=1-FVAR(1)
 Sof(H1AA)=Sof(H1AB)=Sof(Cl1A)=Sof(Cl2A)=FVAR(1)
3.a Ternary CH refined with riding coordinates:
 N1(H1A), N2(H2)
3.b Secondary CH2 refined with riding coordinates:
 C18(H18A,H18B), C19(H19A,H19B), C20(H20A,H20B), C21(H21A,H21B), C22(H22A,
 H22B), C1A(H1AA,H1AB), C1A(H1AC,H1AD)
3.c Aromatic/amide H refined with riding coordinates:
 C3(H3), C4(H4), C6(H6), C7(H7), C9(H9), C12(H12), C13(H13), C15(H15), C16(H16)
3.d Idealised tetrahedral OH refined as rotating group:
 O1(H1)
;
_olex2_submission_special_instructions 'No special instructions were received'

loop_
_space_group_symop_operation_xyz
'x, y, z'
'-x, -y, -z'

loop_
_atom_site_label
_atom_site_type_symbol
_atom_site_fract_x
_atom_site_fract_y
_atom_site_fract_z
_atom_site_U_iso_or_equiv
_atom_site_adp_type
_atom_site_occupancy
_atom_site_site_symmetry_order
_atom_site_calc_flag
_atom_site_refinement_flags_posn
_atom_site_refinement_flags_adp
_atom_site_refinement_flags_occupancy
_atom_site_disorder_assembly
_atom_site_disorder_group
Cu1 Cu 1.000000 1.000000 1.000000 0.0424(2) Uani 1 2 d S . P . .
O1 O 0.4423(3) 0.6338(3) 0.08960(15) 0.0493(6) Uani 1 1 d . . . . .
H1 H 0.490924 0.669611 0.050815 0.074 Uiso 1 1 calc R U . . .
O2 O 0.5869(3) 0.8543(3) 0.16691(15) 0.0511(6) Uani 1 1 d . . . . .
O3 O 0.6131(3) 0.7075(2) 0.96773(14) 0.0455(5) Uani 1 1 d . . . . .
O4 O 0.6906(3) 0.9252(3) 0.92887(15) 0.0480(6) Uani 1 1 d . . . . .
N1 N 1.0027(4) 0.7981(3) 0.9807(2) 0.0505(7) Uani 1 1 d . . . . .
H1A H 0.878280 0.733175 0.960962 0.061 Uiso 1 1 calc R U . . .
N2 N 1.0673(4) 1.0162(4) 0.88149(18) 0.0526(7) Uani 1 1 d . . . . .
H2 H 1.197124 1.066175 0.891991 0.063 Uiso 1 1 calc R U . . .
C1 C 0.4799(5) 0.7338(4) 0.1589(2) 0.0441(7) Uani 1 1 d . . . . .
C2 C 0.3745(4) 0.6830(4) 0.2270(2) 0.0434(7) Uani 1 1 d . . . . .
C3 C 0.2792(5) 0.5384(4) 0.2247(2) 0.0476(8) Uani 1 1 d . . . . .
H3 H 0.281115 0.470749 0.179824 0.057 Uiso 1 1 calc R U . . .
C4 C 0.1812(5) 0.4940(4) 0.2888(2) 0.0478(8) Uani 1 1 d . . . . .
H4 H 0.119743 0.396713 0.286995 0.057 Uiso 1 1 calc R U . . .
C5 C 0.1737(5) 0.5941(4) 0.3562(2) 0.0450(8) Uani 1 1 d . . . . .
C6 C 0.2702(5) 0.7392(4) 0.3579(2) 0.0464(8) Uani 1 1 d . . . . .
H6 H 0.267304 0.807351 0.402243 0.056 Uiso 1 1 calc R U . . .
C7 C 0.3696(5) 0.7829(4) 0.2947(2) 0.0457(8) Uani 1 1 d . . . . .
H7 H 0.433999 0.879845 0.297284 0.055 Uiso 1 1 calc R U . . .
C8 C 0.0767(5) 0.5462(4) 0.4277(2) 0.0461(8) Uani 1 1 d . . . . .
C9 C 0.1671(5) 0.6015(4) 0.5137(2) 0.0477(8) Uani 1 1 d . . . . .
H9 H 0.280890 0.671202 0.522973 0.057 Uiso 1 1 calc R U . . .
C10 C 0.0968(5) 0.5582(4) 0.5864(2) 0.0467(8) Uani 1 1 d . . . . .
C11 C 0.2154(5) 0.6193(4) 0.6741(2) 0.0457(8) Uani 1 1 d . . . . .
C12 C 0.3118(5) 0.7662(4) 0.6962(2) 0.0451(8) Uani 1 1 d . . . . .
H12 H 0.294696 0.827094 0.657714 0.054 Uiso 1 1 calc R U . . .
C13 C 0.4327(4) 0.8227(4) 0.7745(2) 0.0435(7) Uani 1 1 d . . . . .
H13 H 0.496158 0.920952 0.788077 0.052 Uiso 1 1 calc R U . . .
C14 C 0.4597(4) 0.7336(4) 0.83279(19) 0.0418(7) Uani 1 1 d . . . . .
C15 C 0.3625(5) 0.5877(4) 0.8121(2) 0.0444(7) Uani 1 1 d . . . . .
H15 H 0.378428 0.527262 0.851160 0.053 Uiso 1 1 calc R U . . .
C16 C 0.2416(5) 0.5311(4) 0.7335(2) 0.0469(8) Uani 1 1 d . . . . .
H16 H 0.177188 0.432920 0.720377 0.056 Uiso 1 1 calc R U . . .
C17 C 0.5978(4) 0.7960(4) 0.9170(2) 0.0435(7) Uani 1 1 d . . . . .
C18 C 1.0320(6) 0.8691(5) 0.8389(3) 0.0652(11) Uani 1 1 d . . . . .
H18A H 1.095462 0.870859 0.790737 0.078 Uiso 1 1 calc R U . . .
H18B H 0.905148 0.820745 0.815853 0.078 Uiso 1 1 calc R U . . .
C19 C 1.0949(5) 0.7909(5) 0.9063(3) 0.0654(11) Uani 1 1 d . . . . .
H19A H 1.067243 0.691579 0.880935 0.078 Uiso 1 1 calc R U . . .
H19B H 1.223321 0.835165 0.926201 0.078 Uiso 1 1 calc R U . . .
C20 C 1.0783(5) 0.7469(4) 1.0564(3) 0.0659(11) Uani 1 1 d . . . . .
H20A H 1.203900 0.805316 1.075709 0.079 Uiso 1 1 calc R U . . .
H20B H 1.069275 0.648631 1.039138 0.079 Uiso 1 1 calc R U . . .
C21 C 0.9800(6) 0.7545(5) 1.1314(3) 0.0724(13) Uani 1 1 d . . . . .
H21A H 0.852750 0.706767 1.109216 0.087 Uiso 1 1 calc R U . . .
H21B H 1.015327 0.701850 1.174734 0.087 Uiso 1 1 calc R U . . .
C22 C 0.9872(6) 1.0960(5) 0.8241(3) 0.0685(12) Uani 1 1 d . . . . .
H22A H 0.859381 1.044079 0.806992 0.082 Uiso 1 1 calc R U . . .
H22B H 1.037383 1.101325 0.771396 0.082 Uiso 1 1 calc R U . . .
C1A C 0.2766(12) 0.2732(10) 0.5369(5) 0.143(3) Uani 1 1 d . . . . .
H1AA H 0.393468 0.326245 0.573082 0.172 Uiso 0.805(7) 1 calc R U P A 1
H1AB H 0.216084 0.340564 0.527811 0.172 Uiso 0.805(7) 1 calc R U P A 1
H1AC H 0.178992 0.308089 0.539362 0.172 Uiso 0.195(7) 1 calc R U P A 2
H1AD H 0.373693 0.331286 0.584395 0.172 Uiso 0.195(7) 1 calc R U P A 2
Cl1A Cl 0.1619(3) 0.1525(3) 0.59073(13) 0.1034(9) Uani 0.805(7) 1 d . . P A 1
Cl2A Cl 0.3062(3) 0.2018(5) 0.43389(15) 0.1318(14) Uani 0.805(7) 1 d . . P A 1
Cl1B Cl 0.199(3) 0.082(3) 0.5608(16) 0.234(10) Uiso 0.195(7) 1 d . . P A 2
Cl2B Cl 0.3463(13) 0.3052(12) 0.4427(6) 0.095(3) Uiso 0.195(7) 1 d . . P A 2

loop_
_atom_site_aniso_label
_atom_site_aniso_U_11
_atom_site_aniso_U_22
_atom_site_aniso_U_33
_atom_site_aniso_U_23
_atom_site_aniso_U_13
_atom_site_aniso_U_12
Cu1 0.0484(4) 0.0458(4) 0.0302(4) 0.0025(3) 0.0090(3) 0.0140(3)
O1 0.0587(15) 0.0519(13) 0.0349(12) 0.0064(10) 0.0165(10) 0.0138(11)
O2 0.0563(14) 0.0508(14) 0.0421(13) 0.0054(11) 0.0182(11) 0.0110(12)
O3 0.0493(13) 0.0538(13) 0.0287(11) 0.0058(10) 0.0065(9) 0.0133(11)
O4 0.0496(13) 0.0495(13) 0.0368(12) 0.0011(10) 0.0028(10) 0.0112(11)
N1 0.0482(16) 0.0426(15) 0.0568(18) 0.0013(13) 0.0054(13) 0.0150(13)
N2 0.0495(16) 0.070(2) 0.0308(14) 0.0066(13) 0.0098(12) 0.0118(15)
C1 0.0499(19) 0.0520(19) 0.0323(16) 0.0062(14) 0.0085(13) 0.0205(16)
C2 0.0447(17) 0.0543(19) 0.0303(15) 0.0066(14) 0.0071(13) 0.0165(15)
C3 0.0511(19) 0.0508(19) 0.0355(17) 0.0018(14) 0.0100(14) 0.0121(16)
C4 0.055(2) 0.0461(18) 0.0324(16) 0.0023(14) 0.0093(14) 0.0065(15)
C5 0.0461(18) 0.0517(19) 0.0277(15) 0.0018(13) 0.0053(13) 0.0074(15)
C6 0.054(2) 0.0519(19) 0.0284(15) 0.0014(14) 0.0078(14) 0.0138(16)
C7 0.0510(19) 0.0448(17) 0.0349(16) 0.0046(14) 0.0078(14) 0.0095(15)
C8 0.055(2) 0.0486(18) 0.0298(15) 0.0037(13) 0.0106(14) 0.0124(16)
C9 0.0462(19) 0.0518(19) 0.0357(17) 0.0025(14) 0.0083(14) 0.0069(15)
C10 0.0510(19) 0.0512(19) 0.0299(16) -0.0003(14) 0.0069(13) 0.0106(15)
C11 0.0493(19) 0.0504(18) 0.0303(16) 0.0013(14) 0.0106(14) 0.0090(15)
C12 0.0511(19) 0.0524(19) 0.0304(15) 0.0078(14) 0.0101(13) 0.0154(15)
C13 0.0472(18) 0.0455(17) 0.0337(16) 0.0020(13) 0.0114(13) 0.0111(14)
C14 0.0432(17) 0.0500(18) 0.0288(15) 0.0010(13) 0.0104(13) 0.0126(15)
C15 0.0493(18) 0.0488(18) 0.0347(16) 0.0073(14) 0.0136(14) 0.0145(15)
C16 0.0512(19) 0.0471(18) 0.0353(16) 0.0004(14) 0.0117(14) 0.0088(15)
C17 0.0407(17) 0.0531(19) 0.0334(16) 0.0029(14) 0.0105(13) 0.0124(15)
C18 0.056(2) 0.082(3) 0.044(2) -0.016(2) 0.0113(17) 0.014(2)
C19 0.051(2) 0.065(2) 0.068(3) -0.023(2) 0.0094(18) 0.0150(19)
C20 0.051(2) 0.052(2) 0.090(3) 0.019(2) 0.001(2) 0.0158(18)
C21 0.052(2) 0.077(3) 0.080(3) 0.042(3) 0.003(2) 0.009(2)
C22 0.055(2) 0.102(3) 0.041(2) 0.026(2) 0.0090(17) 0.014(2)
C1A 0.186(8) 0.199(9) 0.131(6) 0.082(6) 0.084(6) 0.140(7)
Cl1A 0.1000(14) 0.1141(16) 0.0776(12) -0.0018(10) 0.0203(9) 0.0185(11)
Cl2A 0.1027(16) 0.209(4) 0.0880(14) 0.0222(17) 0.0337(11) 0.055(2)

loop_
_atom_type_symbol
_atom_type_description
_atom_type_scat_dispersion_real
_atom_type_scat_dispersion_imag
_atom_type_scat_source
C C 0.0181 0.0091 'International Tables Vol C Tables 4.2.6.8 and 6.1.1.4'
H H 0.0000 0.0000 'International Tables Vol C Tables 4.2.6.8 and 6.1.1.4'
Cl Cl 0.3639 0.7018 'International Tables Vol C Tables 4.2.6.8 and 6.1.1.4'
Cu Cu -1.9646 0.5888 'International Tables Vol C Tables 4.2.6.8 and 6.1.1.4'
N N 0.0311 0.0180 'International Tables Vol C Tables 4.2.6.8 and 6.1.1.4'
O O 0.0492 0.0322 'International Tables Vol C Tables 4.2.6.8 and 6.1.1.4'

loop_
_geom_angle_atom_site_label_1
_geom_angle_atom_site_label_2
_geom_angle_atom_site_label_3
_geom_angle
_geom_angle_site_symmetry_1
_geom_angle_site_symmetry_3
_geom_angle_publ_flag
O4 Cu1 O4 180.0 2_777 . ?
N1 Cu1 O4 93.10(10) . . ?
N1 Cu1 O4 93.10(10) 2_777 2_777 ?
N1 Cu1 O4 86.90(10) 2_777 . ?
N1 Cu1 O4 86.90(10) . 2_777 ?
N1 Cu1 N1 180.0 2_777 . ?
N2 Cu1 O4 91.67(10) . 2_777 ?
N2 Cu1 O4 88.33(10) . . ?
N2 Cu1 O4 88.33(10) 2_777 2_777 ?
N2 Cu1 O4 91.67(10) 2_777 . ?
N2 Cu1 N1 93.57(13) . 2_777 ?
N2 Cu1 N1 86.43(13) 2_777 2_777 ?
N2 Cu1 N1 93.57(13) 2_777 . ?
N2 Cu1 N1 86.43(13) . . ?
N2 Cu1 N2 180.0(2) . 2_777 ?
C1 O1 H1 109.5 . . ?
C17 O4 Cu1 118.5(2) . . ?
Cu1 N1 H1A 107.0 . . ?
C19 N1 Cu1 105.7(2) . . ?
C19 N1 H1A 107.0 . . ?
C20 N1 Cu1 117.4(2) . . ?
C20 N1 H1A 107.0 . . ?
C20 N1 C19 112.1(3) . . ?
Cu1 N2 H2 106.6 . . ?
C18 N2 Cu1 106.2(2) . . ?
C18 N2 H2 106.6 . . ?
C18 N2 C22 112.2(3) . . ?
C22 N2 Cu1 117.9(3) . . ?
C22 N2 H2 106.6 . . ?
O1 C1 C2 112.7(3) . . ?
O2 C1 O1 124.4(3) . . ?
O2 C1 C2 122.8(3) . . ?
C3 C2 C1 121.8(3) . . ?
C3 C2 C7 118.9(3) . . ?
C7 C2 C1 119.3(3) . . ?
C2 C3 H3 119.7 . . ?
C4 C3 C2 120.6(3) . . ?
C4 C3 H3 119.7 . . ?
C3 C4 H4 119.6 . . ?
C3 C4 C5 120.7(3) . . ?
C5 C4 H4 119.6 . . ?
C4 C5 C8 120.8(3) . . ?
C6 C5 C4 118.2(3) . . ?
C6 C5 C8 120.8(3) . . ?
C5 C6 H6 119.6 . . ?
C7 C6 C5 120.9(3) . . ?
C7 C6 H6 119.6 . . ?
C2 C7 H7 119.7 . . ?
C6 C7 C2 120.7(3) . . ?
C6 C7 H7 119.7 . . ?
C9 C8 C5 117.8(3) . . ?
C9 C8 C10 118.1(3) . 2_566 ?
C10 C8 C5 123.9(3) 2_566 . ?
C8 C9 H9 118.2 . . ?
C10 C9 C8 123.7(3) . . ?
C10 C9 H9 118.2 . . ?
C8 C10 C11 124.4(3) 2_566 . ?
C9 C10 C8 118.2(3) . 2_566 ?
C9 C10 C11 117.3(3) . . ?
C12 C11 C10 120.4(3) . . ?
C16 C11 C10 121.2(3) . . ?
C16 C11 C12 118.3(3) . . ?
C11 C12 H12 119.5 . . ?
C13 C12 C11 120.9(3) . . ?
C13 C12 H12 119.5 . . ?
C12 C13 H13 119.8 . . ?
C12 C13 C14 120.4(3) . . ?
C14 C13 H13 119.8 . . ?
C13 C14 C17 119.9(3) . . ?
C15 C14 C13 119.2(3) . . ?
C15 C14 C17 120.9(3) . . ?
C14 C15 H15 119.8 . . ?
C14 C15 C16 120.4(3) . . ?
C16 C15 H15 119.8 . . ?
C11 C16 H16 119.6 . . ?
C15 C16 C11 120.8(3) . . ?
C15 C16 H16 119.6 . . ?
O3 C17 C14 116.2(3) . . ?
O4 C17 O3 125.6(3) . . ?
O4 C17 C14 118.1(3) . . ?
N2 C18 H18A 110.1 . . ?
N2 C18 H18B 110.1 . . ?
N2 C18 C19 108.1(3) . . ?
H18A C18 H18B 108.4 . . ?
C19 C18 H18A 110.1 . . ?
C19 C18 H18B 110.1 . . ?
N1 C19 C18 108.2(3) . . ?
N1 C19 H19A 110.0 . . ?
N1 C19 H19B 110.0 . . ?
C18 C19 H19A 110.0 . . ?
C18 C19 H19B 110.0 . . ?
H19A C19 H19B 108.4 . . ?
N1 C20 H20A 109.5 . . ?
N1 C20 H20B 109.5 . . ?
N1 C20 C21 110.9(3) . . ?
H20A C20 H20B 108.0 . . ?
C21 C20 H20A 109.5 . . ?
C21 C20 H20B 109.5 . . ?
C20 C21 H21A 108.6 . . ?
C20 C21 H21B 108.6 . . ?
H21A C21 H21B 107.5 . . ?
C22 C21 C20 114.8(3) 2_777 . ?
C22 C21 H21A 108.6 2_777 . ?
C22 C21 H21B 108.6 2_777 . ?
N2 C22 C21 112.2(3) . 2_777 ?
N2 C22 H22A 109.2 . . ?
N2 C22 H22B 109.2 . . ?
C21 C22 H22A 109.2 2_777 . ?
C21 C22 H22B 109.2 2_777 . ?
H22A C22 H22B 107.9 . . ?
H1AA C1A H1AB 107.5 . . ?
H1AC C1A H1AD 107.0 . . ?
Cl1A C1A H1AA 108.6 . . ?
Cl1A C1A H1AB 108.6 . . ?
Cl1A C1A Cl2A 114.8(6) . . ?
Cl2A C1A H1AA 108.6 . . ?
Cl2A C1A H1AB 108.6 . . ?
Cl1B C1A H1AC 107.5 . . ?
Cl1B C1A H1AD 107.5 . . ?
Cl2B C1A H1AC 107.5 . . ?
Cl2B C1A H1AD 107.5 . . ?
Cl2B C1A Cl1B 119.4(9) . . ?

loop_
_geom_bond_atom_site_label_1
_geom_bond_atom_site_label_2
_geom_bond_distance
_geom_bond_site_symmetry_2
_geom_bond_publ_flag
Cu1 O4 2.414(2) . ?
Cu1 O4 2.414(2) 2_777 ?
Cu1 N1 2.024(3) . ?
Cu1 N1 2.024(3) 2_777 ?
Cu1 N2 2.016(3) . ?
Cu1 N2 2.016(3) 2_777 ?
O1 H1 0.8200 . ?
O1 C1 1.322(4) . ?
O2 C1 1.208(4) . ?
O3 C17 1.276(4) . ?
O4 C17 1.238(4) . ?
N1 H1A 0.9800 . ?
N1 C19 1.480(5) . ?
N1 C20 1.474(5) . ?
N2 H2 0.9800 . ?
N2 C18 1.470(5) . ?
N2 C22 1.484(5) . ?
C1 C2 1.486(4) . ?
C2 C3 1.389(5) . ?
C2 C7 1.395(5) . ?
C3 H3 0.9300 . ?
C3 C4 1.385(5) . ?
C4 H4 0.9300 . ?
C4 C5 1.402(5) . ?
C5 C6 1.397(5) . ?
C5 C8 1.487(4) . ?
C6 H6 0.9300 . ?
C6 C7 1.380(5) . ?
C7 H7 0.9300 . ?
C8 C9 1.393(4) . ?
C8 C10 1.411(5) 2_566 ?
C9 H9 0.9300 . ?
C9 C10 1.391(5) . ?
C10 C11 1.492(4) . ?
C11 C12 1.394(5) . ?
C11 C16 1.391(5) . ?
C12 H12 0.9300 . ?
C12 C13 1.384(5) . ?
C13 H13 0.9300 . ?
C13 C14 1.388(5) . ?
C14 C15 1.385(5) . ?
C14 C17 1.519(4) . ?
C15 H15 0.9300 . ?
C15 C16 1.388(5) . ?
C16 H16 0.9300 . ?
C18 H18A 0.9700 . ?
C18 H18B 0.9700 . ?
C18 C19 1.509(6) . ?
C19 H19A 0.9700 . ?
C19 H19B 0.9700 . ?
C20 H20A 0.9700 . ?
C20 H20B 0.9700 . ?
C20 C21 1.521(6) . ?
C21 H21A 0.9700 . ?
C21 H21B 0.9700 . ?
C21 C22 1.505(7) 2_777 ?
C22 H22A 0.9700 . ?
C22 H22B 0.9700 . ?
C1A H1AA 0.9700 . ?
C1A H1AB 0.9700 . ?
C1A H1AC 0.9700 . ?
C1A H1AD 0.9700 . ?
C1A Cl1A 1.650(8) . ?
C1A Cl2A 1.777(8) . ?
C1A Cl1B 1.90(2) . ?
C1A Cl2B 1.678(11) . ?

loop_
_geom_torsion_atom_site_label_1
_geom_torsion_atom_site_label_2
_geom_torsion_atom_site_label_3
_geom_torsion_atom_site_label_4
_geom_torsion
_geom_torsion_site_symmetry_1
_geom_torsion_site_symmetry_2
_geom_torsion_site_symmetry_3
_geom_torsion_site_symmetry_4
_geom_torsion_publ_flag
Cu1 O4 C17 O3 33.6(4) . . . . ?
Cu1 O4 C17 C14 -142.9(2) . . . . ?
Cu1 N1 C19 C18 -40.8(3) . . . . ?
Cu1 N1 C20 C21 57.7(4) . . . . ?
Cu1 N2 C18 C19 -41.7(4) . . . . ?
Cu1 N2 C22 C21 54.8(4) . . . 2_777 ?
O1 C1 C2 C3 13.3(5) . . . . ?
O1 C1 C2 C7 -166.1(3) . . . . ?
O2 C1 C2 C3 -167.2(3) . . . . ?
O2 C1 C2 C7 13.4(5) . . . . ?
N1 C20 C21 C22 -70.3(5) . . . 2_777 ?
N2 C18 C19 N1 56.5(4) . . . . ?
C1 C2 C3 C4 -179.6(3) . . . . ?
C1 C2 C7 C6 178.7(3) . . . . ?
C2 C3 C4 C5 1.1(6) . . . . ?
C3 C2 C7 C6 -0.7(5) . . . . ?
C3 C4 C5 C6 -1.2(5) . . . . ?
C3 C4 C5 C8 -176.7(3) . . . . ?
C4 C5 C6 C7 0.2(5) . . . . ?
C4 C5 C8 C9 128.7(4) . . . . ?
C4 C5 C8 C10 -47.1(5) . . . 2_566 ?
C5 C6 C7 C2 0.7(5) . . . . ?
C5 C8 C9 C10 -175.3(3) . . . . ?
C6 C5 C8 C9 -46.7(5) . . . . ?
C6 C5 C8 C10 137.5(4) . . . 2_566 ?
C7 C2 C3 C4 -0.2(5) . . . . ?
C8 C5 C6 C7 175.8(3) . . . . ?
C8 C9 C10 C8 -0.8(6) . . . 2_566 ?
C8 C9 C10 C11 175.5(3) . . . . ?
C8 C10 C11 C12 -136.6(4) 2_566 . . . ?
C8 C10 C11 C16 47.6(5) 2_566 . . . ?
C9 C10 C11 C12 47.4(5) . . . . ?
C9 C10 C11 C16 -128.5(4) . . . . ?
C10 C8 C9 C10 0.8(6) 2_566 . . . ?
C10 C11 C12 C13 -174.9(3) . . . . ?
C10 C11 C16 C15 175.0(3) . . . . ?
C11 C12 C13 C14 -0.2(5) . . . . ?
C12 C11 C16 C15 -0.9(5) . . . . ?
C12 C13 C14 C15 -0.8(5) . . . . ?
C12 C13 C14 C17 177.7(3) . . . . ?
C13 C14 C15 C16 0.9(5) . . . . ?
C13 C14 C17 O3 179.1(3) . . . . ?
C13 C14 C17 O4 -4.0(5) . . . . ?
C14 C15 C16 C11 0.0(5) . . . . ?
C15 C14 C17 O3 -2.5(5) . . . . ?
C15 C14 C17 O4 174.4(3) . . . . ?
C16 C11 C12 C13 1.0(5) . . . . ?
C17 C14 C15 C16 -177.5(3) . . . . ?
C18 N2 C22 C21 178.7(3) . . . 2_777 ?
C19 N1 C20 C21 -179.5(3) . . . . ?
C20 N1 C19 C18 -170.0(3) . . . . ?
C22 N2 C18 C19 -171.9(3) . . . . ?
